data_9004704
loop_
_publ_author_name
'Brugger, J.'
'Krivovichev, S. V.'
'Kolitsch, U.'
'Meisser, N.'
'Andrut, M.'
'Ansermet, S.'
'Burns, P. C.'

_publ_section_title
;
 Description and crystal structure of manganlotharmeyerite,
 Ca(Mn,_,Mg)2{AsO4,[AsO2(OH)2]}2(OH,H2O)2, from the Starlera Mn-deposit,
 Swiss Alps, and a redefinition of lotharmeyerite
;
_journal_name_full 'The Canadian Mineralogist'
_journal_page_first 1597
_journal_page_last 1608
_journal_paper_doi 10.2113/gscanmin.40.6.1597
_journal_volume 40
_journal_year 2002
_chemical_compound_source 'Starlera Mn-deposit, Swiss Alps'
_chemical_formula_sum 'As2 Ca H5.18 Mg0.34 Mn1.18 O10'
_chemical_name_mineral Manganlotharmeyerite
_space_group_IT_number 12
_symmetry_space_group_name_Hall '-C 2y'
_symmetry_space_group_name_H-M 'C 1 2/m 1'
_cell_angle_alpha 90
_cell_angle_beta 116.392
_cell_angle_gamma 90
_cell_formula_units_Z 2
_cell_length_a 9.043
_cell_length_b 6.2314
_cell_length_c 7.3889
_cell_volume 372.972
_database_code_amcsd 0005797
_exptl_crystal_density_diffrn 3.813
_cod_original_formula_sum 'Ca Mn1.18 Mg.34 As2 O10 H5.18'
_cod_database_code 9004704

loop_
_space_group_symop_operation_xyz
x,y,z
1/2+x,1/2+y,z
x,-y,z
1/2+x,1/2-y,z
-x,y,-z
1/2-x,1/2+y,-z
-x,-y,-z
1/2-x,1/2-y,-z

loop_
_atom_site_aniso_label
_atom_site_aniso_U_11
_atom_site_aniso_U_22
_atom_site_aniso_U_33
_atom_site_aniso_U_12
_atom_site_aniso_U_13
_atom_site_aniso_U_23
Ca1 0.01660 0.01500 0.01050 0.00000 0.00510 0.00000
Mn2 0.00960 0.01010 0.00800 0.00000 0.00210 0.00020
Mg2 0.00960 0.01010 0.00800 0.00000 0.00210 0.00020
As 0.00890 0.01120 0.00890 0.00000 0.00260 0.00000
O-H1 0.01500 0.02200 0.01900 0.00000 0.00600 0.00000
Wat1 0.01500 0.02200 0.01900 0.00000 0.00600 0.00000
O2 0.01900 0.01900 0.02200 0.00000 0.01200 0.00000
O3 0.01680 0.01640 0.02000 0.00080 0.00610 -0.00100
O4 0.01700 0.03100 0.01300 0.00000 0.00200 0.00000

loop_
_atom_site_label
_atom_site_fract_x
_atom_site_fract_y
_atom_site_fract_z
_atom_site_occupancy
_atom_site_U_iso_or_equiv
_atom_site_type_symbol
_atom_site_attached_hydrogens
Ca1 0.00000 0.00000 0.00000 1.00000 0.01440 Ca 0
Mn2 0.25000 0.25000 0.50000 0.59000 0.00990 Mn 0
Mg2 0.25000 0.25000 0.50000 0.17000 0.00990 Mg 0
As 0.91498 0.50000 0.20524 1.00000 0.01020 As 0
O-H1 0.33850 0.50000 0.40980 0.59000 0.01950 O 1
Wat1 0.33850 0.50000 0.40980 0.41000 0.01950 O 2
O2 0.31700 0.00000 0.35730 1.00000 0.01900 O 0
O3 0.03510 0.27930 0.24680 1.00000 0.01860 O 0
O4 0.24200 0.50000 0.02370 1.00000 0.02220 O 0

loop_
_cod_changelog_entry_id
_cod_changelog_entry_author
_cod_changelog_entry_date
_cod_changelog_entry_text
1
;cod-tools version 3.8.0
Id: cif_guess_AMCSD_atom_types 9581 2023-05-17 12:35:41Z saulius
;
2023-05-18T11:38:24+03:00
;Derived atom types and hydrogen counts
from atom names that follow the AMCSD naming convention
(Wat == water, O-H == hydroxyl).
;
2
;cod-tools version 3.10.1
Id: cif_fix_AMCSD_aniso_labels 10200 2024-08-01 14:09:44Z saulius
;
2024-08-02T12:20:43+03:00
;Changed the following '_atom_site_aniso_label' values:
'OH1' -> 'O-H1'
;

loop_
_cod_related_entry_id
_cod_related_entry_database
_cod_related_entry_code
1 AMCSD 0005797
